data_1510075
loop_
_publ_author_name
'Mosel, B.D.'
'Hoffmann, R.D.'
'Piotrowski, H.'
'Kaczorowski, D.'
'Poettgen, R.'
'Mishra, R.'
'Mayer, P.'
'Rosenhahn, C.'

_publ_section_title
;
 Ternary Rare Earth (RE) Gold Compounds REAuCd and RE2Au2Cd
;
_journal_name_full 'Zeitschrift fuer Anorganische und Allgemeine Chemie'
_journal_page_first 1283
_journal_page_last 1291
_journal_paper_doi 10.1002/1521-3749(200106)627:6<1283::AID-ZAAC1283>3.0.CO;2-L
_journal_volume 627
_journal_year 2001
_chemical_formula_sum 'Au Cd Ce'
_chemical_name_systematic 'Ce Au Cd'
_space_group_IT_number 189
_symmetry_space_group_name_Hall 'P -6 -2'
_symmetry_space_group_name_H-M 'P -6 2 m'
_cell_angle_alpha 90
_cell_angle_beta 90
_cell_angle_gamma 120
_cell_formula_units_Z 3
_cell_length_a 7.8291
_cell_length_b 7.8291
_cell_length_c 4.1001
_cell_volume 217.645
_citation_journal_id_ASTM ZAACAB
_cod_data_source_file gold_118.cif
_cod_data_source_block Au1Cd1Ce1
_cod_original_cell_volume 217.6451
_cod_original_formula_sum 'Au1 Cd1 Ce1'
_cod_database_code 1510075

loop_
_symmetry_equiv_pos_as_xyz
x,y,z
-x+y,-x,-z
-y,x-y,z
x,y,-z
-x+y,-x,z
-y,x-y,-z
y,x,z
x-y,-y,-z
-x,-x+y,z
y,x,-z
x-y,-y,z
-x,-x+y,-z

loop_
_atom_site_label
_atom_site_type_symbol
_atom_site_fract_x
_atom_site_fract_y
_atom_site_fract_z
_atom_site_occupancy
_atom_site_U_iso_or_equiv
Au2 Au 0 0 0 1 0.0
Cd1 Cd 0.7487 0 0.5 1 0.0
Au1 Au 0.3333 0.6667 0.5 1 0.0
Ce1 Ce 0.40834 0 0 1 0.0
